data_7108557
loop_
_publ_author_name
'Song Dang'
'Jian-Han Zhang'
'Zhong-Ming Sun'
'Hongjie Zhang'

_publ_section_title
;
 Luminescent lanthanide metal-organic frameworks with a large SHG response
;
_journal_name_full Chem.Commun.
_journal_page_first 11139
_journal_paper_doi 10.1039/c2cc35432b
_journal_volume 48
_journal_year 2012
_chemical_formula_sum 'C58 H54 N2 O21 Tb2'
_chemical_formula_weight 1432.87
_chemical_name_systematic
;
?
;
_space_group_IT_number 5
_symmetry_cell_setting monoclinic
_symmetry_space_group_name_Hall 'C 2y'
_symmetry_space_group_name_H-M 'C 1 2 1'
_atom_sites_solution_hydrogens geom
_atom_sites_solution_primary direct
_atom_sites_solution_secondary difmap
_audit_creation_method SHELXL-97
_cell_angle_alpha 90.00
_cell_angle_beta 104.3980(10)
_cell_angle_gamma 90.00
_cell_formula_units_Z 2
_cell_length_a 32.6663(15)
_cell_length_b 7.0665(3)
_cell_length_c 14.5262(7)
_cell_measurement_temperature 273(2)
_cell_measurement_theta_max 26.03
_cell_measurement_theta_min 2.33
_cell_volume 3247.9(3)
_computing_cell_refinement 'Bruker SMART'
_computing_data_collection 'Bruker SMART'
_computing_data_reduction 'Bruker SMART'
_computing_molecular_graphics 'Bruker SHELXTL'
_computing_publication_material 'Bruker SHELXTL'
_computing_structure_refinement 'SHELXL-97 (Sheldrick, 1997)'
_computing_structure_solution 'SHELXS-97 (Sheldrick, 1990)'
_diffrn_ambient_temperature 273(2)
_diffrn_measured_fraction_theta_full 0.997
_diffrn_measured_fraction_theta_max 0.997
_diffrn_radiation_monochromator graphite
_diffrn_radiation_source 'fine-focus sealed tube'
_diffrn_radiation_type MoK\a
_diffrn_radiation_wavelength 0.71073
_diffrn_reflns_av_R_equivalents 0.0221
_diffrn_reflns_av_sigmaI/netI 0.0584
_diffrn_reflns_limit_h_max 40
_diffrn_reflns_limit_h_min -38
_diffrn_reflns_limit_k_max 8
_diffrn_reflns_limit_k_min -8
_diffrn_reflns_limit_l_max 10
_diffrn_reflns_limit_l_min -17
_diffrn_reflns_number 9070
_diffrn_reflns_theta_full 26.08
_diffrn_reflns_theta_max 26.08
_diffrn_reflns_theta_min 1.29
_exptl_absorpt_coefficient_mu 2.231
_exptl_absorpt_correction_T_max 0.7453
_exptl_absorpt_correction_T_min 0.6393
_exptl_absorpt_correction_type multi-scan
_exptl_absorpt_process_details sadabs
_exptl_crystal_colour colorless
_exptl_crystal_density_diffrn 1.465
_exptl_crystal_density_method 'not measured'
_exptl_crystal_description block
_exptl_crystal_F_000 1428
_exptl_crystal_size_max 0.14
_exptl_crystal_size_mid 0.12
_exptl_crystal_size_min 0.11
_refine_diff_density_max 1.352
_refine_diff_density_min -0.662
_refine_diff_density_rms 0.178
_refine_ls_abs_structure_details 'Flack H D (1983), Acta Cryst. A39, 876-881'
_refine_ls_abs_structure_Flack 0.021(17)
_refine_ls_extinction_method none
_refine_ls_goodness_of_fit_ref 0.984
_refine_ls_hydrogen_treatment constr
_refine_ls_matrix_type full
_refine_ls_number_parameters 375
_refine_ls_number_reflns 6276
_refine_ls_number_restraints 1
_refine_ls_restrained_S_all 0.983
_refine_ls_R_factor_all 0.0407
_refine_ls_R_factor_gt 0.0354
_refine_ls_shift/su_max 0.004
_refine_ls_shift/su_mean 0.000
_refine_ls_structure_factor_coef Fsqd
_refine_ls_weighting_details 'calc w=1/[\s^2^(Fo^2^)+(0.0641P)^2^+0.0000P] where P=(Fo^2^+2Fc^2^)/3'
_refine_ls_weighting_scheme calc
_refine_ls_wR_factor_gt 0.0928
_refine_ls_wR_factor_ref 0.1023
_reflns_number_gt 5696
_reflns_number_total 6276
_reflns_threshold_expression >2sigma(I)
_cod_data_source_file c2cc35432b.txt
_cod_data_source_block TbL
_cod_original_sg_symbol_H-M C2
_cod_database_code 7108557

loop_
_symmetry_equiv_pos_as_xyz
'x, y, z'
'-x, y, -z'
'x+1/2, y+1/2, z'
'-x+1/2, y+1/2, -z'

loop_
_atom_site_label
_atom_site_type_symbol
_atom_site_fract_x
_atom_site_fract_y
_atom_site_fract_z
_atom_site_U_iso_or_equiv
_atom_site_adp_type
_atom_site_occupancy
_atom_site_symmetry_multiplicity
_atom_site_calc_flag
_atom_site_refinement_flags
Tb1 Tb 0.748658(7) 1.25638(8) 0.030483(15) 0.02523(9) Uani 1 1 d .
N1 N 0.4472(4) 0.040(3) 0.9079(10) 0.139(6) Uani 1 1 d .
O1 O 0.30311(15) 0.5355(8) 0.0409(3) 0.0380(11) Uani 1 1 d .
O2 O 0.32670(13) 0.2526(15) 0.0345(3) 0.0511(11) Uani 1 1 d .
O3 O 0.71679(19) 1.1905(7) 0.1567(4) 0.0509(15) Uani 1 1 d .
O4 O 0.72078(15) 0.9446(7) 0.0665(3) 0.0345(11) Uani 1 1 d .
O5 O 0.73613(14) 0.0703(7) 0.8894(3) 0.0301(10) Uani 1 1 d .
O6 O 0.69865(17) -0.1713(7) 0.8247(4) 0.0435(13) Uani 1 1 d .
O7 O 0.60379(17) 0.6124(8) 0.3179(4) 0.0446(13) Uani 1 1 d .
O8 O 0.60913(17) 0.4810(7) 0.5445(3) 0.0446(12) Uani 1 1 d .
O9 O 0.49384(16) 0.6265(8) 0.2800(4) 0.0492(14) Uani 1 1 d .
O10 O 0.5000 0.5801(10) 0.5000 0.0418(17) Uani 1 2 d S
O11 O 0.4728(4) 0.0752(18) 0.7836(9) 0.139(4) Uani 1 1 d .
C1 C 0.55337(19) 0.5742(10) 0.4130(4) 0.0274(13) Uani 1 1 d .
C2 C 0.5304(2) 0.6922(10) 0.4714(5) 0.0373(17) Uani 1 1 d .
H2A H 0.5505 0.7416 0.5270 0.045 Uiso 1 1 calc R
H2B H 0.5166 0.7985 0.4339 0.045 Uiso 1 1 calc R
C3 C 0.5762(2) 0.4083(11) 0.4698(5) 0.0350(15) Uani 1 1 d .
H3A H 0.5566 0.3348 0.4957 0.042 Uiso 1 1 calc R
H3B H 0.5879 0.3266 0.4290 0.042 Uiso 1 1 calc R
C4 C 0.5828(2) 0.7092(10) 0.3795(5) 0.0348(19) Uani 1 1 d .
H4A H 0.5668 0.8147 0.3460 0.042 Uiso 1 1 calc R
H4B H 0.6036 0.7589 0.4339 0.042 Uiso 1 1 calc R
C5 C 0.5211(2) 0.4847(11) 0.3293(5) 0.0348(15) Uani 1 1 d .
H5A H 0.5357 0.4239 0.2867 0.042 Uiso 1 1 calc R
H5B H 0.5048 0.3892 0.3525 0.042 Uiso 1 1 calc R
C6 C 0.6291(2) 0.7167(11) 0.2768(6) 0.042(2) Uani 1 1 d .
C7 C 0.6376(3) 0.9060(14) 0.2970(7) 0.057(2) Uani 1 1 d .
H7A H 0.6263 0.9689 0.3412 0.068 Uiso 1 1 calc R
C8 C 0.6638(3) 1.0002(13) 0.2485(6) 0.052(2) Uani 1 1 d .
H8A H 0.6696 1.1278 0.2611 0.063 Uiso 1 1 calc R
C9 C 0.6812(2) 0.9116(12) 0.1836(5) 0.0388(17) Uani 1 1 d .
C10 C 0.6734(3) 0.7165(14) 0.1678(6) 0.051(3) Uani 1 1 d .
H10A H 0.6854 0.6516 0.1254 0.061 Uiso 1 1 calc R
C11 C 0.6477(3) 0.6222(12) 0.2155(6) 0.051(2) Uani 1 1 d .
H11A H 0.6431 0.4930 0.2058 0.061 Uiso 1 1 calc R
C12 C 0.4557(2) 0.5691(11) 0.2238(5) 0.0361(16) Uani 1 1 d .
C13 C 0.4264(2) 0.7107(10) 0.1928(5) 0.047(2) Uani 1 1 d .
H13A H 0.4333 0.8361 0.2087 0.056 Uiso 1 1 calc R
C14 C 0.3863(2) 0.6648(11) 0.1375(5) 0.0408(17) Uani 1 1 d .
H14A H 0.3663 0.7594 0.1167 0.049 Uiso 1 1 calc R
C15 C 0.3762(2) 0.4768(11) 0.1137(5) 0.0347(15) Uani 1 1 d .
C16 C 0.4064(2) 0.3407(12) 0.1444(5) 0.0434(18) Uani 1 1 d .
H16A H 0.3999 0.2151 0.1278 0.052 Uiso 1 1 calc R
C17 C 0.4461(2) 0.3853(12) 0.1995(6) 0.0462(19) Uani 1 1 d .
H17A H 0.4661 0.2907 0.2198 0.055 Uiso 1 1 calc R
C18 C 0.3332(2) 0.4178(11) 0.0595(5) 0.0349(15) Uani 1 1 d .
C19 C 0.6313(3) 0.3548(16) 0.6086(7) 0.040(2) Uani 1 1 d .
C20 C 0.6234(3) 0.1641(16) 0.6102(8) 0.046(3) Uani 1 1 d .
H20A H 0.6017 0.1113 0.5633 0.055 Uiso 1 1 calc R
C21 C 0.6475(3) 0.0486(13) 0.6811(6) 0.045(2) Uani 1 1 d .
H21A H 0.6407 -0.0788 0.6842 0.054 Uiso 1 1 calc R
C22 C 0.6815(2) 0.1255(12) 0.7470(5) 0.0298(17) Uani 1 1 d .
C23 C 0.6909(3) 0.3147(11) 0.7446(6) 0.037(2) Uani 1 1 d .
H23A H 0.7141 0.3651 0.7883 0.045 Uiso 1 1 calc R
C24 C 0.6653(3) 0.4305(11) 0.6761(6) 0.039(2) Uani 1 1 d .
H24A H 0.6710 0.5593 0.6755 0.047 Uiso 1 1 calc R
C25 C 0.7061(2) 0.0021(9) 0.8236(4) 0.0294(14) Uani 1 1 d .
C26 C 0.4422(11) 0.263(5) 0.9077(19) 0.29(2) Uani 1 1 d .
H26A H 0.4526 0.3162 0.8571 0.436 Uiso 1 1 calc R
H26B H 0.4580 0.3133 0.9674 0.436 Uiso 1 1 calc R
H26C H 0.4129 0.2950 0.8985 0.436 Uiso 1 1 calc R
C27 C 0.4363(8) -0.087(5) 0.9693(13) 0.30(2) Uani 1 1 d .
H27A H 0.4446 -0.2124 0.9554 0.443 Uiso 1 1 calc R
H27B H 0.4063 -0.0840 0.9618 0.443 Uiso 1 1 calc R
H27C H 0.4504 -0.0547 1.0335 0.443 Uiso 1 1 calc R
C28 C 0.4637(6) -0.023(3) 0.8414(11) 0.129(7) Uani 1 1 d .
H28A H 0.4687 -0.1525 0.8390 0.155 Uiso 1 1 calc R
C29 C 0.7080(2) 1.0205(10) 0.1342(5) 0.0354(16) Uani 1 1 d .

loop_
_atom_site_aniso_label
_atom_site_aniso_U_11
_atom_site_aniso_U_22
_atom_site_aniso_U_33
_atom_site_aniso_U_23
_atom_site_aniso_U_13
_atom_site_aniso_U_12
Tb1 0.02046(13) 0.02973(14) 0.02408(13) -0.0006(2) 0.00289(9) -0.0013(2)
N1 0.106(10) 0.215(19) 0.092(9) -0.003(11) 0.018(8) -0.047(11)
O1 0.023(2) 0.051(3) 0.035(3) -0.004(2) -0.002(2) 0.006(2)
O2 0.027(2) 0.045(3) 0.073(3) -0.005(6) -0.0044(19) 0.001(5)
O3 0.067(4) 0.049(3) 0.048(3) -0.009(2) 0.036(3) -0.018(3)
O4 0.035(3) 0.037(3) 0.039(3) 0.001(2) 0.025(2) 0.005(2)
O5 0.022(2) 0.042(3) 0.022(2) -0.0008(19) -0.0027(17) -0.0020(19)
O6 0.043(3) 0.038(3) 0.037(3) 0.006(2) -0.013(2) -0.003(2)
O7 0.048(3) 0.048(3) 0.050(3) 0.003(2) 0.035(3) -0.004(2)
O8 0.043(3) 0.042(3) 0.036(3) 0.006(2) -0.014(2) -0.001(2)
O9 0.028(3) 0.050(3) 0.057(3) 0.014(3) -0.015(2) -0.007(2)
O10 0.034(4) 0.043(4) 0.059(4) 0.000 0.034(3) 0.000
O11 0.161(11) 0.133(9) 0.132(9) -0.015(8) 0.055(8) -0.060(9)
C1 0.018(3) 0.041(4) 0.022(3) 0.008(3) 0.003(2) -0.001(3)
C2 0.028(3) 0.046(4) 0.040(4) -0.001(3) 0.014(3) -0.005(3)
C3 0.028(4) 0.048(4) 0.026(3) 0.001(3) 0.001(3) -0.002(3)
C4 0.025(3) 0.049(6) 0.031(3) 0.006(3) 0.010(2) 0.002(3)
C5 0.023(3) 0.049(4) 0.029(3) 0.011(3) 0.001(3) -0.001(3)
C6 0.039(4) 0.046(8) 0.049(4) 0.010(4) 0.025(3) -0.003(3)
C7 0.068(6) 0.060(6) 0.056(5) -0.004(5) 0.044(5) -0.005(5)
C8 0.055(5) 0.047(5) 0.068(5) -0.009(4) 0.039(5) -0.012(4)
C9 0.037(4) 0.048(5) 0.035(4) -0.005(3) 0.015(3) -0.010(4)
C10 0.052(5) 0.059(9) 0.053(4) -0.004(4) 0.037(4) -0.002(4)
C11 0.059(6) 0.031(4) 0.072(6) -0.005(4) 0.035(5) -0.004(4)
C12 0.016(3) 0.047(4) 0.040(4) 0.008(3) -0.005(3) -0.004(3)
C13 0.036(4) 0.039(6) 0.056(4) 0.003(3) -0.007(3) -0.005(3)
C14 0.027(4) 0.045(4) 0.044(4) 0.012(3) -0.003(3) 0.006(3)
C15 0.024(3) 0.047(4) 0.032(3) 0.005(3) 0.004(3) 0.003(3)
C16 0.033(4) 0.041(4) 0.049(4) -0.001(3) -0.003(3) 0.005(3)
C17 0.025(4) 0.052(5) 0.051(5) 0.000(4) -0.010(3) 0.007(3)
C18 0.028(4) 0.045(4) 0.032(4) 0.005(3) 0.008(3) 0.001(3)
C19 0.040(5) 0.041(5) 0.031(5) 0.003(4) -0.003(4) -0.001(4)
C20 0.047(6) 0.038(5) 0.039(6) -0.001(4) -0.015(4) -0.009(4)
C21 0.047(5) 0.039(4) 0.037(4) 0.007(3) -0.012(4) -0.009(4)
C22 0.026(4) 0.042(5) 0.019(3) -0.004(3) -0.001(3) 0.002(3)
C23 0.037(4) 0.038(5) 0.029(4) 0.002(3) -0.006(3) -0.001(3)
C24 0.050(5) 0.023(4) 0.038(4) 0.004(3) 0.001(4) -0.002(4)
C25 0.030(4) 0.035(4) 0.022(3) 0.002(3) 0.004(3) 0.002(3)
C26 0.39(5) 0.22(3) 0.23(3) -0.08(3) 0.03(3) 0.18(3)
C27 0.24(3) 0.51(6) 0.090(12) 0.09(2) -0.043(13) -0.25(3)
C28 0.156(16) 0.163(16) 0.074(9) -0.026(10) 0.038(10) -0.080(13)
C29 0.033(4) 0.042(4) 0.033(3) 0.005(3) 0.011(3) 0.004(3)

loop_
_atom_type_symbol
_atom_type_description
_atom_type_scat_dispersion_real
_atom_type_scat_dispersion_imag
_atom_type_scat_source
C C 0.0033 0.0016 'International Tables Vol C Tables 4.2.6.8 and 6.1.1.4'
H H 0.0000 0.0000 'International Tables Vol C Tables 4.2.6.8 and 6.1.1.4'
N N 0.0061 0.0033 'International Tables Vol C Tables 4.2.6.8 and 6.1.1.4'
O O 0.0106 0.0060 'International Tables Vol C Tables 4.2.6.8 and 6.1.1.4'
Tb Tb -0.1723 4.1537 'International Tables Vol C Tables 4.2.6.8 and 6.1.1.4'

loop_
_geom_angle_atom_site_label_1
_geom_angle_atom_site_label_2
_geom_angle_atom_site_label_3
_geom_angle
_geom_angle_site_symmetry_1
_geom_angle_site_symmetry_3
O4 Tb1 O1 89.25(18) 4_655 3
O4 Tb1 O3 156.24(17) 4_655 .
O1 Tb1 O3 106.96(19) 3 .
O4 Tb1 O5 78.65(15) 4_655 1_564
O1 Tb1 O5 69.72(16) 3 1_564
O3 Tb1 O5 122.86(17) . 1_564
O4 Tb1 O2 108.6(2) 4_655 2_665
O1 Tb1 O2 134.7(3) 3 2_665
O3 Tb1 O2 72.42(19) . 2_665
O5 Tb1 O2 73.5(2) 1_564 2_665
O4 Tb1 O6 94.94(18) 4_655 4_666
O1 Tb1 O6 73.73(17) 3 4_666
O3 Tb1 O6 73.9(2) . 4_666
O5 Tb1 O6 142.90(17) 1_564 4_666
O2 Tb1 O6 141.3(2) 2_665 4_666
O4 Tb1 O4 149.87(14) 4_655 .
O1 Tb1 O4 73.03(16) 3 .
O3 Tb1 O4 53.78(15) . .
O5 Tb1 O4 72.46(15) 1_564 .
O2 Tb1 O4 71.4(3) 2_665 .
O6 Tb1 O4 102.86(17) 4_666 .
O4 Tb1 O5 73.11(16) 4_655 4_666
O1 Tb1 O5 120.12(15) 3 4_666
O3 Tb1 O5 83.62(16) . 4_666
O5 Tb1 O5 149.61(15) 1_564 4_666
O2 Tb1 O5 105.0(3) 2_665 4_666
O6 Tb1 O5 52.48(15) 4_666 4_666
O4 Tb1 O5 136.84(14) . 4_666
O4 Tb1 O1 70.44(16) 4_655 2_665
O1 Tb1 O1 157.83(6) 3 2_665
O3 Tb1 O1 95.11(18) . 2_665
O5 Tb1 O1 96.79(15) 1_564 2_665
O2 Tb1 O1 50.3(3) 2_665 2_665
O6 Tb1 O1 115.62(16) 4_666 2_665
O4 Tb1 O1 120.82(15) . 2_665
O5 Tb1 O1 63.42(14) 4_666 2_665
O4 Tb1 C29 175.71(19) 4_655 .
O1 Tb1 C29 91.27(19) 3 .
O3 Tb1 C29 26.65(19) . .
O5 Tb1 C29 97.54(18) 1_564 .
O2 Tb1 C29 68.2(2) 2_665 .
O6 Tb1 C29 89.3(2) 4_666 .
O4 Tb1 C29 27.20(17) . .
O5 Tb1 C29 110.20(18) 4_666 .
O1 Tb1 C29 108.32(18) 2_665 .
O4 Tb1 C25 83.18(17) 4_655 4_666
O1 Tb1 C25 96.50(18) 3 4_666
O3 Tb1 C25 77.91(18) . 4_666
O5 Tb1 C25 157.16(17) 1_564 4_666
O2 Tb1 C25 126.0(2) 2_665 4_666
O6 Tb1 C25 25.82(18) 4_666 4_666
O4 Tb1 C25 122.14(17) . 4_666
O5 Tb1 C25 26.66(16) 4_666 4_666
O1 Tb1 C25 89.99(17) 2_665 4_666
C29 Tb1 C25 101.0(2) . 4_666
O4 Tb1 C18 89.33(19) 4_655 2_665
O1 Tb1 C18 152.95(18) 3 2_665
O3 Tb1 C18 83.9(2) . 2_665
O5 Tb1 C18 83.53(17) 1_564 2_665
O2 Tb1 C18 24.5(3) 2_665 2_665
O6 Tb1 C18 133.29(18) 4_666 2_665
O4 Tb1 C18 95.65(18) . 2_665
O5 Tb1 C18 85.12(17) 4_666 2_665
O1 Tb1 C18 25.81(17) 2_665 2_665
C29 Tb1 C18 88.3(2) . 2_665
C25 Tb1 C18 110.1(2) 4_666 2_665
C28 N1 C27 119(3) . .
C28 N1 C26 113.8(19) . .
C27 N1 C26 127(2) . .
C18 O1 Tb1 171.6(4) . 3_445
C18 O1 Tb1 88.9(4) . 2_645
Tb1 O1 Tb1 94.04(16) 3_445 2_645
C18 O2 Tb1 100.9(5) . 2_645
C29 O3 Tb1 95.8(4) . .
C29 O4 Tb1 166.9(5) . 4_645
C29 O4 Tb1 89.8(4) . .
Tb1 O4 Tb1 98.26(15) 4_645 .
C25 O5 Tb1 141.8(4) . 1_546
C25 O5 Tb1 92.3(4) . 4_636
Tb1 O5 Tb1 96.77(14) 1_546 4_636
C25 O6 Tb1 96.8(4) . 4_636
C6 O7 C4 117.2(6) . .
C19 O8 C3 117.3(7) . .
C12 O9 C5 117.2(6) . .
C2 O10 C2 111.7(7) 2_656 .
C2 C1 C3 111.4(5) . .
C2 C1 C4 106.0(5) . .
C3 C1 C4 113.2(5) . .
C2 C1 C5 109.5(5) . .
C3 C1 C5 105.1(6) . .
C4 C1 C5 111.7(5) . .
O10 C2 C1 109.8(6) . .
O8 C3 C1 108.2(6) . .
O7 C4 C1 109.9(5) . .
O9 C5 C1 109.4(6) . .
O7 C6 C11 116.1(7) . .
O7 C6 C7 123.1(7) . .
C11 C6 C7 120.7(7) . .
C6 C7 C8 117.9(8) . .
C9 C8 C7 122.5(8) . .
C8 C9 C10 118.1(7) . .
C8 C9 C29 119.6(8) . .
C10 C9 C29 122.3(7) . .
C11 C10 C9 119.8(8) . .
C6 C11 C10 120.8(8) . .
C17 C12 O9 123.6(6) . .
C17 C12 C13 120.6(6) . .
O9 C12 C13 115.8(7) . .
C12 C13 C14 119.8(7) . .
C15 C14 C13 119.7(7) . .
C16 C15 C14 118.8(7) . .
C16 C15 C18 118.9(7) . .
C14 C15 C18 122.2(6) . .
C15 C16 C17 121.7(8) . .
C12 C17 C16 119.4(7) . .
O2 C18 O1 119.7(6) . .
O2 C18 C15 119.6(6) . .
O1 C18 C15 120.7(7) . .
O2 C18 Tb1 54.6(3) . 2_645
O1 C18 Tb1 65.3(4) . 2_645
C15 C18 Tb1 172.2(5) . 2_645
O8 C19 C20 125.8(11) . .
O8 C19 C24 115.2(9) . .
C20 C19 C24 119.0(11) . .
C19 C20 C21 120.9(11) . .
C22 C21 C20 119.3(9) . .
C23 C22 C21 120.7(9) . .
C23 C22 C25 120.6(8) . .
C21 C22 C25 118.7(7) . .
C22 C23 C24 119.5(9) . .
C23 C24 C19 120.6(8) . .
O6 C25 O5 118.4(6) . .
O6 C25 C22 120.9(6) . .
O5 C25 C22 120.7(6) . .
O6 C25 Tb1 57.4(3) . 4_636
O5 C25 Tb1 61.1(3) . 4_636
C22 C25 Tb1 178.2(5) . 4_636
O11 C28 N1 123(2) . .
O3 C29 O4 120.3(6) . .
O3 C29 C9 119.5(6) . .
O4 C29 C9 120.1(7) . .
O3 C29 Tb1 57.5(3) . .
O4 C29 Tb1 63.0(3) . .
C9 C29 Tb1 172.0(5) . .

loop_
_geom_bond_atom_site_label_1
_geom_bond_atom_site_label_2
_geom_bond_distance
_geom_bond_site_symmetry_2
Tb1 O4 2.334(4) 4_655
Tb1 O1 2.343(5) 3
Tb1 O3 2.369(5) .
Tb1 O5 2.383(4) 1_564
Tb1 O2 2.408(4) 2_665
Tb1 O6 2.419(5) 4_666
Tb1 O4 2.489(5) .
Tb1 O5 2.497(5) 4_666
Tb1 O1 2.637(5) 2_665
Tb1 C29 2.793(7) .
Tb1 C25 2.851(6) 4_666
Tb1 C18 2.901(7) 2_665
N1 C28 1.30(2) .
N1 C27 1.37(2) .
N1 C26 1.59(4) .
O1 C18 1.263(8) .
O1 Tb1 2.343(5) 3_445
O1 Tb1 2.637(5) 2_645
O2 C18 1.225(12) .
O2 Tb1 2.408(4) 2_645
O3 C29 1.259(9) .
O4 C29 1.277(8) .
O4 Tb1 2.334(4) 4_645
O5 C25 1.280(8) .
O5 Tb1 2.383(4) 1_546
O5 Tb1 2.497(5) 4_636
O6 C25 1.251(8) .
O6 Tb1 2.419(5) 4_636
O7 C6 1.352(8) .
O7 C4 1.430(8) .
O8 C19 1.360(11) .
O8 C3 1.421(8) .
O9 C12 1.370(8) .
O9 C5 1.412(9) .
O10 C2 1.411(7) 2_656
O10 C2 1.411(7) .
O11 C28 1.184(17) .
C1 C2 1.515(9) .
C1 C3 1.518(9) .
C1 C4 1.518(9) .
C1 C5 1.534(9) .
C6 C11 1.371(11) .
C6 C7 1.383(14) .
C7 C8 1.405(11) .
C8 C9 1.366(11) .
C9 C10 1.410(14) .
C9 C29 1.481(10) .
C10 C11 1.383(11) .
C12 C17 1.362(11) .
C12 C13 1.381(10) .
C13 C14 1.393(10) .
C14 C15 1.391(11) .
C15 C16 1.370(10) .
C15 C18 1.489(10) .
C16 C17 1.381(10) .
C18 Tb1 2.901(7) 2_645
C19 C20 1.374(10) .
C19 C24 1.394(13) .
C20 C21 1.394(13) .
C21 C22 1.385(11) .
C22 C23 1.374(12) .
C22 C25 1.484(10) .
C23 C24 1.394(11) .
C25 Tb1 2.851(6) 4_636
